data_4505549
loop_
_publ_author_name
'Li, Bo'
'Zang, Shuang-Quan'
'Ji, Can'
'Hou, Hong-Wei'
'Mak, Thomas C. W.'

_publ_section_title
;
 Syntheses, Structures, and Properties of Silver--Organic Frameworks
 Constructed with
 1,1&#x2032;-Biphenyl-2,2&#x2032;,6,6&#x2032;-tetracarboxylic Acid
;
_journal_issue 3
_journal_name_full 'Crystal Growth &amp; Design'
_journal_page_first 1443
_journal_paper_doi 10.1021/cg2015447
_journal_volume 12
_journal_year 2012
_chemical_formula_sum 'C56 H64 Ag4 N8 O21'
_chemical_formula_weight 1616.63
_chemical_name_systematic
; 
 ? 
;
_space_group_IT_number 2
_symmetry_cell_setting triclinic
_symmetry_space_group_name_Hall '-P 1'
_symmetry_space_group_name_H-M 'P -1'
_atom_sites_solution_hydrogens geom
_atom_sites_solution_primary direct
_atom_sites_solution_secondary difmap
_audit_creation_method SHELXL-97
_cell_angle_alpha 77.430(3)
_cell_angle_beta 87.842(3)
_cell_angle_gamma 66.798(4)
_cell_formula_units_Z 2
_cell_length_a 14.4608(5)
_cell_length_b 15.5768(6)
_cell_length_c 16.2543(7)
_cell_measurement_reflns_used 9595
_cell_measurement_temperature 296
_cell_measurement_theta_max 29.1879
_cell_measurement_theta_min 2.9117
_cell_volume 3279.8(2)
_computing_structure_refinement 'SHELXL-97 (Sheldrick, 1997)'
_computing_structure_solution 'SHELXS-97 (Sheldrick, 1990)'
_diffrn_ambient_temperature 296
_diffrn_measured_fraction_theta_full 0.998
_diffrn_measured_fraction_theta_max 0.998
_diffrn_radiation_monochromator graphite
_diffrn_radiation_source 'fine-focus sealed tube'
_diffrn_radiation_type MoK\a
_diffrn_radiation_wavelength 0.71073
_diffrn_reflns_av_R_equivalents 0.0281
_diffrn_reflns_av_sigmaI/netI 0.0421
_diffrn_reflns_limit_h_max 17
_diffrn_reflns_limit_h_min -17
_diffrn_reflns_limit_k_max 18
_diffrn_reflns_limit_k_min -18
_diffrn_reflns_limit_l_max 19
_diffrn_reflns_limit_l_min -19
_diffrn_reflns_number 24541
_diffrn_reflns_theta_full 25.00
_diffrn_reflns_theta_max 25.00
_diffrn_reflns_theta_min 2.92
_exptl_absorpt_coefficient_mu 1.254
_exptl_absorpt_correction_T_max 0.8246
_exptl_absorpt_correction_T_min 0.7876
_exptl_absorpt_correction_type multi-scan
_exptl_absorpt_process_details SADABS(2009)
_exptl_crystal_density_diffrn 1.637
_exptl_crystal_density_method 'not measured'
_exptl_crystal_F_000 1624
_exptl_crystal_size_max 0.20
_exptl_crystal_size_mid 0.18
_exptl_crystal_size_min 0.16
_refine_diff_density_max 1.379
_refine_diff_density_min -0.706
_refine_diff_density_rms 0.091
_refine_ls_extinction_method none
_refine_ls_goodness_of_fit_ref 1.062
_refine_ls_hydrogen_treatment constr
_refine_ls_matrix_type full
_refine_ls_number_parameters 818
_refine_ls_number_reflns 11533
_refine_ls_number_restraints 50
_refine_ls_restrained_S_all 1.106
_refine_ls_R_factor_all 0.0752
_refine_ls_R_factor_gt 0.0499
_refine_ls_shift/su_max 0.002
_refine_ls_shift/su_mean 0.000
_refine_ls_structure_factor_coef Fsqd
_refine_ls_weighting_details 'calc w=1/[\s^2^(Fo^2^)+(0.0724P)^2^+2.2554P] where P=(Fo^2^+2Fc^2^)/3'
_refine_ls_weighting_scheme calc
_refine_ls_wR_factor_gt 0.1348
_refine_ls_wR_factor_ref 0.1472
_reflns_number_gt 8175
_reflns_number_total 11533
_reflns_threshold_expression >2sigma(I)
_cod_data_source_file cg2015447_si_002.cif
_cod_data_source_block 1
_cod_database_code 4505549

loop_
_symmetry_equiv_pos_as_xyz
'x, y, z'
'-x, -y, -z'

loop_
_atom_site_label
_atom_site_type_symbol
_atom_site_fract_x
_atom_site_fract_y
_atom_site_fract_z
_atom_site_U_iso_or_equiv
_atom_site_adp_type
_atom_site_occupancy
_atom_site_symmetry_multiplicity
_atom_site_calc_flag
_atom_site_refinement_flags
_atom_site_disorder_assembly
_atom_site_disorder_group
Ag1 Ag 0.66137(3) 0.36141(3) 0.49875(3) 0.05538(15) Uani 1 1 d . . .
Ag2 Ag 0.71672(4) 0.12159(4) 0.52273(3) 0.06056(16) Uani 1 1 d . . .
Ag3 Ag 1.06689(3) 0.12414(4) 0.14523(3) 0.05972(16) Uani 1 1 d . . .
Ag4 Ag 1.00271(4) 0.38013(4) 0.11731(3) 0.06699(17) Uani 1 1 d . . .
N1 N 0.7183(3) 0.3744(3) 0.6175(3) 0.0450(10) Uani 1 1 d . . .
N2 N 0.9317(3) 0.3953(4) 0.9951(3) 0.0521(12) Uani 1 1 d . . .
N3 N 0.5409(3) 0.3456(3) 0.4317(2) 0.0405(10) Uani 1 1 d . . .
N4 N 0.1472(3) 0.3506(3) 0.1823(3) 0.0457(10) Uani 1 1 d . . .
N5 N 0.7788(4) 0.1230(3) 0.6453(3) 0.0508(11) Uani 1 1 d . . .
N6 N 0.9971(3) 0.1298(3) 1.0255(3) 0.0519(12) Uani 1 1 d . . .
N7 N 0.5992(3) 0.0957(3) 0.4631(3) 0.0437(10) Uani 1 1 d . . .
N8 N 0.1970(3) 0.0945(4) 0.2265(3) 0.0540(12) Uani 1 1 d . . .
O1 O 0.9425(3) 0.1308(3) 0.4377(3) 0.0695(12) Uani 1 1 d . . .
O2 O 0.7819(3) 0.2315(3) 0.4342(2) 0.0485(9) Uani 1 1 d . . .
O3 O 0.8490(4) 0.6123(3) 0.2607(3) 0.0927(16) Uani 1 1 d . . .
O4 O 0.8626(3) 0.5123(3) 0.1789(3) 0.0612(11) Uani 1 1 d . . .
O5 O 0.9717(3) 0.2602(3) 0.2223(2) 0.0495(9) Uani 1 1 d . . .
O6 O 0.8985(3) 0.1620(3) 0.2127(3) 0.0618(11) Uani 1 1 d . . .
O7 O 0.6901(3) 0.4992(3) 0.4103(2) 0.0496(9) Uani 1 1 d . . .
O8 O 0.5864(3) 0.6098(3) 0.3068(3) 0.0779(13) Uani 1 1 d . . .
O1W O 0.1506(7) 0.1121(10) 0.6658(8) 0.287(7) Uani 1 1 d . . .
H1WB H 0.1435 0.0899 0.6335 0.431 Uiso 1 1 d R . .
H1WA H 0.1691 0.0963 0.7179 0.431 Uiso 1 1 d R . .
O2W' O 0.7789(11) 0.7820(11) 0.1541(10) 0.206(5) Uani 0.626(9) 1 d PU A 1
H2WD H 0.8015 0.7277 0.1885 0.247 Uiso 0.626(9) 1 d PR A 1
H2WC H 0.7888 0.8179 0.1691 0.308 Uiso 0.626(9) 1 d PR A 1
O2W O 0.7532(19) 0.787(2) 0.0237(16) 0.206(5) Uani 0.374(9) 1 d PU A 2
H2WA H 0.7405 0.8443 0.0258 0.308 Uiso 0.374(9) 1 d PR A 2
H2WB H 0.7397 0.7368 0.0345 0.308 Uiso 0.374(9) 1 d PR A 2
O3W O 0.7075(6) 0.6162(7) 0.0603(4) 0.190(4) Uani 1 1 d . . .
H3WB H 0.6715 0.5958 0.0367 0.228 Uiso 1 1 d R . .
H3WA H 0.7556 0.5839 0.0973 0.228 Uiso 1 1 d R . .
O4W O 0.5254(6) 0.7063(5) 0.1472(4) 0.159(3) Uani 1 1 d . . .
H4WA H 0.5451 0.6759 0.1977 0.191 Uiso 1 1 d R . .
H4WB H 0.5789 0.6797 0.1215 0.239 Uiso 1 1 d R . .
O5W O 0.4133(5) 0.6607(7) 0.0362(5) 0.185(4) Uani 1 1 d . . .
H5WB H 0.4427 0.6719 0.0664 0.221 Uiso 1 1 d R . .
H5WA H 0.3951 0.6963 -0.0051 0.277 Uiso 1 1 d R . .
O6W' O 0.8300(11) 0.0332(11) 0.2941(10) 0.117(3) Uani 0.409(7) 1 d PU B 1
H6WD H 0.8521 0.0741 0.2678 0.141 Uiso 0.409(7) 1 d PR B 1
H6WC H 0.8354 0.0607 0.3249 0.176 Uiso 0.409(7) 1 d PR B 1
O6W O 0.7621(8) 0.0778(8) 0.2174(7) 0.117(3) Uani 0.591(7) 1 d PU B 2
H6WA H 0.8040 0.1038 0.1965 0.141 Uiso 0.591(7) 1 d PR B 2
H6WB H 0.7431 0.0648 0.1711 0.176 Uiso 0.591(7) 1 d PR B 2
O7W O 0.4420(6) 0.2170(5) 0.6614(4) 0.142(3) Uani 1 1 d . . .
H7WA H 0.4572 0.2675 0.6782 0.213 Uiso 1 1 d RD . .
H7WB H 0.3797 0.2236 0.6340 0.213 Uiso 1 1 d RD . .
O8W O 0.2168(5) 0.3727(5) 0.5697(4) 0.132(2) Uani 1 1 d . . .
H8WB H 0.2669 0.3862 0.5528 0.159 Uiso 1 1 d R . .
H8WA H 0.2187 0.3601 0.6234 0.199 Uiso 1 1 d R . .
O9W O 0.2673(16) 0.2022(15) 0.5942(13) 0.444(12) Uani 1 1 d U . .
H9WB H 0.2350 0.2530 0.5519 0.532 Uiso 1 1 d R . .
H9WA H 0.2244 0.1915 0.6083 0.665 Uiso 1 1 d R . .
O10W O 0.4996(17) 0.1186(15) 0.8566(15) 0.208(6) Uani 0.461(10) 1 d PU C 1
H10A H 0.4839 0.1442 0.8046 0.311 Uiso 0.461(10) 1 d PR C 1
H10B H 0.5379 0.1445 0.8682 0.311 Uiso 0.461(10) 1 d PR C 1
O14W O 0.4179(14) 0.1158(13) 0.8007(12) 0.208(6) Uani 0.539(10) 1 d PU C 2
H14A H 0.3811 0.1536 0.8176 0.311 Uiso 0.539(10) 1 d PR C 2
H14B H 0.4236 0.1441 0.7610 0.311 Uiso 0.539(10) 1 d PR C 2
O11W O 0.5754(8) 0.5433(10) 0.9758(6) 0.272(7) Uani 1 1 d . . .
H11B H 0.5762 0.5479 0.9289 0.327 Uiso 1 1 d R . .
H11A H 0.5367 0.5884 0.9855 0.408 Uiso 1 1 d R . .
O15W O 0.4408(17) 0.8026(16) 0.8881(14) 0.212(6) Uani 0.511(11) 1 d P D 1
O12W O 0.3596(18) 0.8544(16) 0.9253(13) 0.212(6) Uani 0.489(11) 1 d PU D 2
H12A H 0.3021 0.8533 0.9361 0.319 Uiso 0.489(11) 1 d PR D 2
H12B H 0.3529 0.9118 0.9046 0.319 Uiso 0.489(11) 1 d PR D 2
H15B H 0.4474 0.8070 0.8373 0.255 Uiso 0.511(11) 1 d PR . .
H15A H 0.4988 0.8035 0.9092 0.319 Uiso 0.511(11) 1 d PR . .
O13W O 0.8782(3) 0.9840(3) 0.4663(3) 0.0787(13) Uani 1 1 d . . .
H13A H 0.9196 0.9461 0.5069 0.118 Uiso 1 1 d R . .
H13B H 0.9023 1.0249 0.4598 0.118 Uiso 1 1 d R . .
C1 C 0.9060(3) 0.2965(4) 0.4063(3) 0.0378(11) Uani 1 1 d . . .
C2 C 0.9813(4) 0.2932(5) 0.4591(3) 0.0557(15) Uani 1 1 d . . .
H2 H 1.0123 0.2390 0.5017 0.067 Uiso 1 1 calc R . .
C3 C 1.0113(4) 0.3683(5) 0.4498(4) 0.0631(17) Uani 1 1 d . . .
H3 H 1.0590 0.3668 0.4875 0.076 Uiso 1 1 calc R . .
C4 C 0.9696(4) 0.4445(5) 0.3844(4) 0.0636(18) Uani 1 1 d . . .
H4 H 0.9896 0.4953 0.3781 0.076 Uiso 1 1 calc R . .
C5 C 0.8964(4) 0.4499(4) 0.3248(3) 0.0454(13) Uani 1 1 d . . .
C6 C 0.8622(3) 0.3763(4) 0.3393(3) 0.0351(11) Uani 1 1 d . . .
C7 C 0.8649(4) 0.5305(5) 0.2490(4) 0.0568(15) Uani 1 1 d . . .
C8 C 0.8742(4) 0.2134(4) 0.4271(3) 0.0427(12) Uani 1 1 d . . .
C9 C 0.7780(3) 0.3837(3) 0.2824(3) 0.0335(10) Uani 1 1 d . . .
C10 C 0.7934(3) 0.3183(3) 0.2303(3) 0.0347(11) Uani 1 1 d . . .
C11 C 0.7147(4) 0.3280(4) 0.1776(3) 0.0453(13) Uani 1 1 d . . .
H11 H 0.7250 0.2827 0.1455 0.054 Uiso 1 1 calc R . .
C12 C 0.6226(4) 0.4023(4) 0.1717(3) 0.0490(14) Uani 1 1 d . . .
H12 H 0.5716 0.4093 0.1344 0.059 Uiso 1 1 calc R . .
C13 C 0.6072(4) 0.4669(4) 0.2224(3) 0.0450(13) Uani 1 1 d . . .
H13 H 0.5449 0.5179 0.2184 0.054 Uiso 1 1 calc R . .
C14 C 0.6812(3) 0.4581(3) 0.2787(3) 0.0367(11) Uani 1 1 d D . .
C15 C 0.6519(4) 0.5277(4) 0.3370(3) 0.0460(13) Uani 1 1 d D . .
C16 C 0.8949(4) 0.2407(4) 0.2227(3) 0.0418(12) Uani 1 1 d . . .
C17 C 0.6656(4) 0.3886(4) 0.6849(3) 0.0492(14) Uani 1 1 d . . .
H17 H 0.5993 0.3938 0.6824 0.059 Uiso 1 1 calc R . .
C18 C 0.7029(4) 0.3960(4) 0.7588(3) 0.0449(13) Uani 1 1 d . . .
H18 H 0.6617 0.4077 0.8039 0.054 Uiso 1 1 calc R . .
C19 C 0.8016(4) 0.3860(4) 0.7656(3) 0.0378(11) Uani 1 1 d . . .
C20 C 0.8558(4) 0.3726(5) 0.6945(4) 0.0671(19) Uani 1 1 d . . .
H20 H 0.9223 0.3669 0.6949 0.081 Uiso 1 1 calc R . .
C21 C 0.8122(5) 0.3677(5) 0.6236(4) 0.0674(19) Uani 1 1 d . . .
H21 H 0.8507 0.3592 0.5766 0.081 Uiso 1 1 calc R . .
C22 C 0.8463(4) 0.3899(4) 0.8453(3) 0.0394(11) Uani 1 1 d . . .
C23 C 0.7991(4) 0.3843(5) 0.9208(3) 0.0587(17) Uani 1 1 d . . .
H23 H 0.7376 0.3782 0.9226 0.070 Uiso 1 1 calc R . .
C24 C 0.8426(5) 0.3878(5) 0.9925(3) 0.0671(19) Uani 1 1 d . . .
H24 H 0.8086 0.3848 1.0421 0.080 Uiso 1 1 calc R . .
C25 C 0.9772(4) 0.3997(4) 0.9222(3) 0.0499(14) Uani 1 1 d . . .
H25 H 1.0397 0.4036 0.9221 0.060 Uiso 1 1 calc R . .
C26 C 0.9377(4) 0.3989(4) 0.8483(3) 0.0463(13) Uani 1 1 d . . .
H26 H 0.9721 0.4043 0.7993 0.056 Uiso 1 1 calc R . .
C27 C 0.4455(4) 0.3788(4) 0.4541(3) 0.0445(12) Uani 1 1 d . . .
H27 H 0.4310 0.4022 0.5030 0.053 Uiso 1 1 calc R . .
C28 C 0.3669(4) 0.3794(4) 0.4065(3) 0.0447(12) Uani 1 1 d . . .
H28 H 0.3015 0.4023 0.4243 0.054 Uiso 1 1 calc R . .
C29 C 0.3863(3) 0.3459(3) 0.3324(3) 0.0361(11) Uani 1 1 d . . .
C30 C 0.4863(4) 0.3111(4) 0.3107(3) 0.0396(12) Uani 1 1 d . . .
H30 H 0.5031 0.2883 0.2615 0.047 Uiso 1 1 calc R . .
C31 C 0.5598(4) 0.3105(4) 0.3617(3) 0.0408(12) Uani 1 1 d . . .
H31 H 0.6264 0.2843 0.3471 0.049 Uiso 1 1 calc R . .
C32 C 0.3048(4) 0.3467(3) 0.2808(3) 0.0374(11) Uani 1 1 d . . .
C33 C 0.2210(4) 0.3335(4) 0.3175(3) 0.0423(12) Uani 1 1 d . . .
H33 H 0.2155 0.3247 0.3756 0.051 Uiso 1 1 calc R . .
C34 C 0.1465(4) 0.3338(4) 0.2668(3) 0.0449(13) Uani 1 1 d . . .
H34 H 0.0930 0.3218 0.2926 0.054 Uiso 1 1 calc R . .
C35 C 0.2277(4) 0.3631(4) 0.1475(3) 0.0522(14) Uani 1 1 d . . .
H35 H 0.2306 0.3732 0.0891 0.063 Uiso 1 1 calc R . .
C36 C 0.3061(4) 0.3618(4) 0.1933(3) 0.0476(13) Uani 1 1 d . . .
H36 H 0.3602 0.3710 0.1659 0.057 Uiso 1 1 calc R . .
C37 C 0.7214(4) 0.1487(4) 0.7094(4) 0.0549(14) Uani 1 1 d . . .
H37 H 0.6522 0.1667 0.7028 0.066 Uiso 1 1 calc R . .
C38 C 0.7611(4) 0.1496(4) 0.7850(3) 0.0531(14) Uani 1 1 d . . .
H38 H 0.7183 0.1689 0.8276 0.064 Uiso 1 1 calc R . .
C39 C 0.8642(4) 0.1221(4) 0.7981(3) 0.0445(12) Uani 1 1 d . . .
C40 C 0.9233(4) 0.0921(5) 0.7322(4) 0.0585(16) Uani 1 1 d . . .
H40 H 0.9930 0.0701 0.7383 0.070 Uiso 1 1 calc R . .
C41 C 0.8787(5) 0.0950(5) 0.6578(4) 0.0621(17) Uani 1 1 d . . .
H41 H 0.9197 0.0767 0.6140 0.075 Uiso 1 1 calc R . .
C42 C 0.9093(4) 0.1247(4) 0.8769(3) 0.0451(12) Uani 1 1 d . . .
C43 C 0.8653(4) 0.1146(5) 0.9533(4) 0.0570(15) Uani 1 1 d . . .
H43 H 0.8054 0.1054 0.9565 0.068 Uiso 1 1 calc R . .
C44 C 0.9103(4) 0.1182(5) 1.0241(4) 0.0571(15) Uani 1 1 d . . .
H44 H 0.8785 0.1121 1.0745 0.069 Uiso 1 1 calc R . .
C45 C 1.0383(5) 0.1406(5) 0.9522(4) 0.0589(16) Uani 1 1 d . . .
H45 H 1.0980 0.1499 0.9511 0.071 Uiso 1 1 calc R . .
C46 C 0.9983(4) 0.1390(5) 0.8774(4) 0.0575(15) Uani 1 1 d . . .
H46 H 1.0306 0.1473 0.8275 0.069 Uiso 1 1 calc R . .
C47 C 0.5044(4) 0.1275(4) 0.4875(3) 0.0461(13) Uani 1 1 d . . .
H47 H 0.4910 0.1539 0.5350 0.055 Uiso 1 1 calc R . .
C48 C 0.4257(4) 0.1231(4) 0.4455(3) 0.0433(12) Uani 1 1 d . . .
H48 H 0.3611 0.1465 0.4649 0.052 Uiso 1 1 calc R . .
C49 C 0.4421(4) 0.0841(4) 0.3752(3) 0.0427(12) Uani 1 1 d . . .
C50 C 0.5414(4) 0.0490(4) 0.3510(4) 0.0541(14) Uani 1 1 d . . .
H50 H 0.5572 0.0203 0.3049 0.065 Uiso 1 1 calc R . .
C51 C 0.6156(4) 0.0567(4) 0.3951(4) 0.0526(14) Uani 1 1 d . . .
H51 H 0.6809 0.0336 0.3770 0.063 Uiso 1 1 calc R . .
C52 C 0.3590(4) 0.0826(4) 0.3254(3) 0.0434(12) Uani 1 1 d . . .
C53 C 0.2653(4) 0.0944(4) 0.3582(3) 0.0455(13) Uani 1 1 d . . .
H53 H 0.2554 0.0977 0.4144 0.055 Uiso 1 1 calc R . .
C54 C 0.1872(4) 0.1010(4) 0.3075(4) 0.0515(14) Uani 1 1 d . . .
H54 H 0.1251 0.1105 0.3305 0.062 Uiso 1 1 calc R . .
C55 C 0.2872(5) 0.0802(5) 0.1966(4) 0.0703(19) Uani 1 1 d . . .
H55 H 0.2966 0.0738 0.1410 0.084 Uiso 1 1 calc R . .
C56 C 0.3678(4) 0.0744(5) 0.2433(4) 0.0692(19) Uani 1 1 d . . .
H56 H 0.4291 0.0648 0.2185 0.083 Uiso 1 1 calc R . .

loop_
_atom_site_aniso_label
_atom_site_aniso_U_11
_atom_site_aniso_U_22
_atom_site_aniso_U_33
_atom_site_aniso_U_23
_atom_site_aniso_U_13
_atom_site_aniso_U_12
Ag1 0.0652(3) 0.0680(3) 0.0422(2) -0.0141(2) -0.0115(2) -0.0337(3)
Ag2 0.0638(3) 0.0770(4) 0.0521(3) -0.0083(2) -0.0148(2) -0.0410(3)
Ag3 0.0444(3) 0.0747(3) 0.0587(3) -0.0326(2) -0.0124(2) -0.0115(2)
Ag4 0.0688(3) 0.0909(4) 0.0512(3) -0.0018(2) -0.0229(2) -0.0470(3)
N1 0.050(3) 0.052(3) 0.038(2) -0.015(2) -0.001(2) -0.023(2)
N2 0.053(3) 0.080(4) 0.035(2) -0.007(2) -0.005(2) -0.041(3)
N3 0.040(2) 0.054(3) 0.034(2) -0.0108(19) -0.0032(18) -0.024(2)
N4 0.038(2) 0.055(3) 0.045(2) -0.007(2) -0.008(2) -0.020(2)
N5 0.061(3) 0.062(3) 0.038(2) -0.009(2) -0.004(2) -0.034(3)
N6 0.048(3) 0.060(3) 0.043(3) -0.022(2) -0.009(2) -0.011(2)
N7 0.045(3) 0.051(3) 0.040(2) -0.004(2) -0.007(2) -0.026(2)
N8 0.048(3) 0.061(3) 0.053(3) -0.019(2) -0.010(2) -0.017(2)
O1 0.050(2) 0.051(3) 0.086(3) 0.003(2) -0.014(2) -0.006(2)
O2 0.042(2) 0.053(2) 0.052(2) -0.0027(17) -0.0010(17) -0.0249(18)
O3 0.119(4) 0.056(3) 0.115(4) -0.027(3) 0.041(3) -0.046(3)
O4 0.063(3) 0.062(3) 0.056(3) -0.003(2) 0.011(2) -0.028(2)
O5 0.0383(19) 0.053(2) 0.059(2) -0.0166(18) 0.0052(17) -0.0173(18)
O6 0.064(3) 0.057(3) 0.076(3) -0.036(2) 0.015(2) -0.027(2)
O7 0.055(2) 0.054(2) 0.045(2) -0.0173(18) 0.0116(18) -0.0243(19)
O8 0.078(3) 0.044(3) 0.087(3) -0.015(2) -0.008(3) 0.003(2)
O1W 0.154(8) 0.362(19) 0.237(12) 0.000(12) 0.042(8) -0.026(10)
O2W' 0.204(6) 0.204(6) 0.207(6) -0.0423(19) 0.0132(15) -0.082(3)
O2W 0.204(6) 0.204(6) 0.207(6) -0.0423(19) 0.0132(15) -0.082(3)
O3W 0.149(6) 0.247(10) 0.074(4) -0.004(5) -0.015(4) 0.011(6)
O4W 0.217(8) 0.134(6) 0.104(5) 0.020(4) -0.047(5) -0.065(6)
O5W 0.126(6) 0.264(11) 0.176(8) -0.002(7) -0.021(5) -0.112(7)
O6W' 0.118(3) 0.118(3) 0.120(3) -0.0235(15) 0.0063(15) -0.0508(18)
O6W 0.118(3) 0.118(3) 0.120(3) -0.0235(15) 0.0063(15) -0.0508(18)
O7W 0.185(7) 0.121(6) 0.141(6) -0.074(5) 0.033(5) -0.060(5)
O8W 0.140(5) 0.183(7) 0.135(5) -0.088(5) 0.040(4) -0.102(5)
O9W 0.444(12) 0.443(12) 0.444(12) -0.098(3) 0.024(2) -0.176(5)
O10W 0.208(6) 0.206(6) 0.207(6) -0.0456(19) 0.0138(16) -0.081(3)
O14W 0.208(6) 0.206(6) 0.207(6) -0.0456(19) 0.0138(16) -0.081(3)
O11W 0.219(11) 0.402(19) 0.143(8) 0.015(10) -0.019(7) -0.106(12)
O15W 0.212(6) 0.213(6) 0.211(6) -0.046(2) 0.013(2) -0.083(3)
O12W 0.212(6) 0.213(6) 0.211(6) -0.046(2) 0.013(2) -0.083(3)
O13W 0.058(3) 0.077(3) 0.094(3) -0.009(3) -0.009(2) -0.024(2)
C1 0.027(2) 0.054(3) 0.034(2) -0.014(2) 0.003(2) -0.015(2)
C2 0.034(3) 0.091(5) 0.040(3) -0.013(3) -0.006(2) -0.023(3)
C3 0.046(3) 0.106(6) 0.054(4) -0.031(4) -0.001(3) -0.040(4)
C4 0.059(4) 0.085(5) 0.082(5) -0.047(4) 0.025(4) -0.053(4)
C5 0.038(3) 0.057(4) 0.054(3) -0.025(3) 0.015(2) -0.027(3)
C6 0.026(2) 0.048(3) 0.036(3) -0.019(2) 0.009(2) -0.016(2)
C7 0.050(3) 0.062(4) 0.070(4) -0.020(3) 0.027(3) -0.034(3)
C8 0.045(3) 0.052(3) 0.027(2) -0.004(2) -0.009(2) -0.015(3)
C9 0.031(2) 0.041(3) 0.033(2) -0.003(2) 0.003(2) -0.021(2)
C10 0.034(3) 0.044(3) 0.031(2) -0.005(2) 0.003(2) -0.022(2)
C11 0.047(3) 0.061(4) 0.033(3) -0.009(2) 0.001(2) -0.028(3)
C12 0.041(3) 0.070(4) 0.038(3) -0.003(3) -0.009(2) -0.028(3)
C13 0.030(3) 0.052(3) 0.044(3) 0.002(2) -0.003(2) -0.013(2)
C14 0.033(3) 0.039(3) 0.038(3) -0.003(2) 0.004(2) -0.017(2)
C15 0.035(3) 0.050(3) 0.053(3) -0.013(3) 0.011(3) -0.017(3)
C16 0.049(3) 0.049(3) 0.030(2) -0.012(2) 0.005(2) -0.021(3)
C17 0.045(3) 0.069(4) 0.040(3) -0.011(3) -0.004(2) -0.029(3)
C18 0.040(3) 0.065(4) 0.035(3) -0.011(2) 0.003(2) -0.025(3)
C19 0.043(3) 0.046(3) 0.030(2) -0.009(2) 0.003(2) -0.022(2)
C20 0.048(3) 0.121(6) 0.051(4) -0.039(4) 0.015(3) -0.043(4)
C21 0.054(4) 0.119(6) 0.043(3) -0.038(4) 0.011(3) -0.039(4)
C22 0.044(3) 0.049(3) 0.031(2) -0.005(2) -0.002(2) -0.025(3)
C23 0.047(3) 0.106(5) 0.038(3) -0.013(3) 0.002(3) -0.047(4)
C24 0.063(4) 0.129(6) 0.031(3) -0.012(3) 0.002(3) -0.064(4)
C25 0.041(3) 0.067(4) 0.052(3) -0.011(3) -0.004(3) -0.033(3)
C26 0.047(3) 0.068(4) 0.035(3) -0.010(2) 0.004(2) -0.036(3)
C27 0.045(3) 0.051(3) 0.037(3) -0.018(2) 0.005(2) -0.015(3)
C28 0.037(3) 0.053(3) 0.043(3) -0.014(2) 0.000(2) -0.014(3)
C29 0.034(3) 0.036(3) 0.038(3) -0.002(2) -0.002(2) -0.016(2)
C30 0.041(3) 0.053(3) 0.029(2) -0.007(2) 0.004(2) -0.025(3)
C31 0.036(3) 0.050(3) 0.039(3) -0.008(2) -0.001(2) -0.020(2)
C32 0.037(3) 0.035(3) 0.038(3) -0.005(2) -0.006(2) -0.013(2)
C33 0.037(3) 0.050(3) 0.040(3) -0.006(2) 0.001(2) -0.020(2)
C34 0.033(3) 0.056(3) 0.041(3) -0.006(2) -0.005(2) -0.015(3)
C35 0.058(3) 0.069(4) 0.035(3) -0.012(3) 0.001(3) -0.031(3)
C36 0.039(3) 0.065(4) 0.042(3) -0.009(3) 0.002(2) -0.026(3)
C37 0.051(3) 0.063(4) 0.054(3) -0.013(3) -0.001(3) -0.024(3)
C38 0.055(3) 0.059(4) 0.046(3) -0.017(3) 0.002(3) -0.021(3)
C39 0.046(3) 0.043(3) 0.043(3) -0.001(2) -0.008(2) -0.019(3)
C40 0.048(3) 0.083(5) 0.054(4) -0.026(3) 0.002(3) -0.030(3)
C41 0.061(4) 0.098(5) 0.049(3) -0.031(3) 0.008(3) -0.047(4)
C42 0.051(3) 0.044(3) 0.045(3) -0.017(2) 0.002(3) -0.020(3)
C43 0.049(3) 0.080(4) 0.049(3) -0.024(3) 0.002(3) -0.027(3)
C44 0.047(3) 0.080(5) 0.046(3) -0.026(3) 0.003(3) -0.021(3)
C45 0.058(4) 0.083(5) 0.051(3) -0.020(3) -0.008(3) -0.039(3)
C46 0.055(3) 0.081(4) 0.048(3) -0.018(3) 0.003(3) -0.038(3)
C47 0.056(3) 0.046(3) 0.041(3) -0.007(2) -0.001(3) -0.026(3)
C48 0.038(3) 0.044(3) 0.050(3) -0.008(2) 0.000(2) -0.020(2)
C49 0.041(3) 0.043(3) 0.044(3) -0.002(2) -0.004(2) -0.020(2)
C50 0.046(3) 0.071(4) 0.052(3) -0.022(3) 0.003(3) -0.025(3)
C51 0.038(3) 0.068(4) 0.054(3) -0.016(3) 0.002(3) -0.023(3)
C52 0.039(3) 0.040(3) 0.048(3) -0.005(2) -0.009(2) -0.014(2)
C53 0.049(3) 0.053(3) 0.040(3) -0.010(2) -0.003(2) -0.026(3)
C54 0.042(3) 0.048(3) 0.064(4) -0.013(3) -0.003(3) -0.017(3)
C55 0.054(4) 0.109(6) 0.052(4) -0.035(4) 0.000(3) -0.028(4)
C56 0.042(3) 0.107(6) 0.063(4) -0.041(4) 0.006(3) -0.024(4)

loop_
_atom_type_symbol
_atom_type_description
_atom_type_scat_dispersion_real
_atom_type_scat_dispersion_imag
_atom_type_scat_source
C C 0.0033 0.0016 'International Tables Vol C Tables 4.2.6.8 and 6.1.1.4'
H H 0.0000 0.0000 'International Tables Vol C Tables 4.2.6.8 and 6.1.1.4'
Ag Ag -0.8971 1.1015 'International Tables Vol C Tables 4.2.6.8 and 6.1.1.4'
N N 0.0061 0.0033 'International Tables Vol C Tables 4.2.6.8 and 6.1.1.4'
O O 0.0106 0.0060 'International Tables Vol C Tables 4.2.6.8 and 6.1.1.4'

loop_
_geom_angle_atom_site_label_1
_geom_angle_atom_site_label_2
_geom_angle_atom_site_label_3
_geom_angle
_geom_angle_site_symmetry_1
_geom_angle_site_symmetry_3
N1 Ag1 N3 147.71(15) . .
N1 Ag1 O7 94.64(14) . .
N3 Ag1 O7 106.46(14) . .
N1 Ag1 O2 114.89(14) . .
N3 Ag1 O2 86.26(13) . .
O7 Ag1 O2 98.68(11) . .
N7 Ag2 N5 144.22(16) . .
N7 Ag2 O2 116.15(13) . .
N5 Ag2 O2 96.48(14) . .
N8 Ag3 N6 152.30(18) 1_655 1_554
N8 Ag3 O6 117.05(16) 1_655 .
N6 Ag3 O6 90.37(15) 1_554 .
N8 Ag3 O5 85.81(15) 1_655 .
N6 Ag3 O5 116.97(14) 1_554 .
O6 Ag3 O5 51.07(11) . .
N2 Ag4 N4 143.80(16) 1_554 1_655
N2 Ag4 O5 109.83(14) 1_554 .
N4 Ag4 O5 92.31(14) 1_655 .
C17 N1 C21 116.1(4) . .
C17 N1 Ag1 124.8(3) . .
C21 N1 Ag1 119.1(4) . .
C25 N2 C24 116.0(4) . .
C25 N2 Ag4 123.9(3) . 1_556
C24 N2 Ag4 119.6(3) . 1_556
C27 N3 C31 117.6(4) . .
C27 N3 Ag1 121.7(3) . .
C31 N3 Ag1 120.5(3) . .
C35 N4 C34 116.7(4) . .
C35 N4 Ag4 127.4(4) . 1_455
C34 N4 Ag4 114.8(3) . 1_455
C37 N5 C41 117.2(5) . .
C37 N5 Ag2 123.1(4) . .
C41 N5 Ag2 119.7(4) . .
C45 N6 C44 116.0(5) . .
C45 N6 Ag3 123.4(4) . 1_556
C44 N6 Ag3 120.6(4) . 1_556
C47 N7 C51 116.5(4) . .
C47 N7 Ag2 121.0(3) . .
C51 N7 Ag2 122.1(3) . .
C55 N8 C54 116.3(5) . .
C55 N8 Ag3 122.0(4) . 1_455
C54 N8 Ag3 121.2(4) . 1_455
C8 O2 Ag2 123.6(3) . .
C8 O2 Ag1 125.3(3) . .
Ag2 O2 Ag1 87.91(11) . .
C16 O5 Ag4 125.3(3) . .
C16 O5 Ag3 90.0(3) . .
Ag4 O5 Ag3 93.66(12) . .
C16 O6 Ag3 92.5(3) . .
C15 O7 Ag1 116.0(3) . .
H1WB O1W H1WA 138.5 . .
H2WC O2W' H2WD 112.7 . .
H2WD O2W' H2WC 112.7 . .
H2WA O2W H2WB 152.0 . .
H2WA O2W H2WB 152.0 . .
H3WB O3W H3WA 127.4 . .
H4WA O4W H4WB 100.1 . .
H5WB O5W H5WA 116.6 . .
H6WA O6W H6WB 100.9 . .
H7WA O7W H7WB 127.8 . .
H8WB O8W H8WA 109.4 . .
H9WB O9W H9WA 97.6 . .
H10B O10W H10A 102.0 . .
H10A O10W H10B 102.0 . .
H10A O14W H14A 93.6 . .
H14A O14W H14B 98.5 . .
H11B O11W H11A 109.5 . .
H15B O15W H15A 105.4 . .
H12A O12W H12B 109.5 . .
H13A O13W H13B 94.6 . .
C2 C1 C6 119.5(5) . .
C2 C1 C8 116.6(5) . .
C6 C1 C8 123.9(4) . .
C3 C2 C1 121.6(6) . .
C3 C2 H2 119.2 . .
C1 C2 H2 119.2 . .
C4 C3 C2 118.4(5) . .
C4 C3 H3 120.8 . .
C2 C3 H3 120.8 . .
C3 C4 C5 122.8(5) . .
C3 C4 H4 118.6 . .
C5 C4 H4 118.6 . .
C6 C5 C4 117.4(5) . .
C6 C5 C7 123.8(5) . .
C4 C5 C7 118.7(5) . .
C5 C6 C1 120.0(4) . .
C5 C6 C9 119.1(4) . .
C1 C6 C9 120.9(4) . .
O4 C7 O3 124.4(6) . .
O4 C7 C5 118.7(5) . .
O3 C7 C5 116.8(6) . .
O1 C8 O2 124.8(5) . .
O1 C8 C1 117.3(5) . .
O2 C8 C1 117.9(5) . .
C10 C9 C14 117.9(4) . .
C10 C9 C6 121.4(4) . .
C14 C9 C6 120.7(4) . .
C11 C10 C9 120.0(5) . .
C11 C10 C16 116.5(4) . .
C9 C10 C16 123.3(4) . .
C12 C11 C10 121.8(5) . .
C12 C11 H11 119.1 . .
C10 C11 H11 119.1 . .
C11 C12 C13 118.4(5) . .
C11 C12 H12 120.8 . .
C13 C12 H12 120.8 . .
C12 C13 C14 122.1(5) . .
C12 C13 H13 118.9 . .
C14 C13 H13 118.9 . .
C13 C14 C9 119.6(4) . .
C13 C14 C15 117.1(5) . .
C9 C14 C15 123.2(4) . .
O7 C15 O8 125.3(5) . .
O7 C15 C14 118.9(5) . .
O8 C15 C14 115.6(5) . .
O6 C16 O5 123.0(5) . .
O6 C16 C10 118.7(4) . .
O5 C16 C10 118.2(4) . .
N1 C17 C18 123.8(5) . .
N1 C17 H17 118.1 . .
C18 C17 H17 118.1 . .
C19 C18 C17 119.8(5) . .
C19 C18 H18 120.1 . .
C17 C18 H18 120.1 . .
C20 C19 C18 116.0(5) . .
C20 C19 C22 122.4(4) . .
C18 C19 C22 121.6(4) . .
C21 C20 C19 120.3(5) . .
C21 C20 H20 119.9 . .
C19 C20 H20 119.9 . .
N1 C21 C20 124.0(5) . .
N1 C21 H21 118.0 . .
C20 C21 H21 118.0 . .
C23 C22 C26 115.9(4) . .
C23 C22 C19 121.9(4) . .
C26 C22 C19 122.1(4) . .
C24 C23 C22 120.2(5) . .
C24 C23 H23 119.9 . .
C22 C23 H23 119.9 . .
N2 C24 C23 123.4(5) . .
N2 C24 H24 118.3 . .
C23 C24 H24 118.3 . .
N2 C25 C26 123.9(5) . .
N2 C25 H25 118.0 . .
C26 C25 H25 118.0 . .
C25 C26 C22 120.5(5) . .
C25 C26 H26 119.7 . .
C22 C26 H26 119.7 . .
N3 C27 C28 122.2(4) . .
N3 C27 H27 118.9 . .
C28 C27 H27 118.9 . .
C29 C28 C27 120.1(5) . .
C29 C28 H28 120.0 . .
C27 C28 H28 120.0 . .
C28 C29 C30 116.6(4) . .
C28 C29 C32 121.1(4) . .
C30 C29 C32 122.2(4) . .
C31 C30 C29 120.0(5) . .
C31 C30 H30 120.0 . .
C29 C30 H30 120.0 . .
N3 C31 C30 123.4(5) . .
N3 C31 H31 118.3 . .
C30 C31 H31 118.3 . .
C36 C32 C33 116.7(4) . .
C36 C32 C29 122.0(4) . .
C33 C32 C29 121.3(4) . .
C34 C33 C32 119.5(5) . .
C34 C33 H33 120.2 . .
C32 C33 H33 120.2 . .
N4 C34 C33 123.4(5) . .
N4 C34 H34 118.3 . .
C33 C34 H34 118.3 . .
N4 C35 C36 123.6(5) . .
N4 C35 H35 118.2 . .
C36 C35 H35 118.2 . .
C35 C36 C32 120.0(5) . .
C35 C36 H36 120.0 . .
C32 C36 H36 120.0 . .
N5 C37 C38 122.4(5) . .
N5 C37 H37 118.8 . .
C38 C37 H37 118.8 . .
C37 C38 C39 120.8(5) . .
C37 C38 H38 119.6 . .
C39 C38 H38 119.6 . .
C40 C39 C38 116.1(5) . .
C40 C39 C42 121.3(5) . .
C38 C39 C42 122.5(5) . .
C41 C40 C39 120.1(5) . .
C41 C40 H40 120.0 . .
C39 C40 H40 120.0 . .
N5 C41 C40 123.3(5) . .
N5 C41 H41 118.3 . .
C40 C41 H41 118.3 . .
C43 C42 C46 116.6(5) . .
C43 C42 C39 122.2(5) . .
C46 C42 C39 121.2(5) . .
C44 C43 C42 119.6(5) . .
C44 C43 H43 120.2 . .
C42 C43 H43 120.2 . .
N6 C44 C43 124.2(5) . .
N6 C44 H44 117.9 . .
C43 C44 H44 117.9 . .
N6 C45 C46 124.1(5) . .
N6 C45 H45 117.9 . .
C46 C45 H45 117.9 . .
C45 C46 C42 119.5(5) . .
C45 C46 H46 120.3 . .
C42 C46 H46 120.3 . .
N7 C47 C48 123.1(5) . .
N7 C47 H47 118.5 . .
C48 C47 H47 118.5 . .
C49 C48 C47 120.5(5) . .
C49 C48 H48 119.7 . .
C47 C48 H48 119.7 . .
C48 C49 C50 116.4(5) . .
C48 C49 C52 122.4(5) . .
C50 C49 C52 121.2(5) . .
C51 C50 C49 120.0(5) . .
C51 C50 H50 120.0 . .
C49 C50 H50 120.0 . .
N7 C51 C50 123.6(5) . .
N7 C51 H51 118.2 . .
C50 C51 H51 118.2 . .
C56 C52 C53 115.7(5) . .
C56 C52 C49 122.1(5) . .
C53 C52 C49 122.1(5) . .
C54 C53 C52 120.3(5) . .
C54 C53 H53 119.8 . .
C52 C53 H53 119.8 . .
N8 C54 C53 123.0(5) . .
N8 C54 H54 118.5 . .
C53 C54 H54 118.5 . .
N8 C55 C56 123.7(6) . .
N8 C55 H55 118.1 . .
C56 C55 H55 118.1 . .
C52 C56 C55 120.9(6) . .
C52 C56 H56 119.5 . .
C55 C56 H56 119.5 . .

loop_
_geom_bond_atom_site_label_1
_geom_bond_atom_site_label_2
_geom_bond_distance
_geom_bond_site_symmetry_2
Ag1 N1 2.206(4) .
Ag1 N3 2.209(4) .
Ag1 O7 2.482(4) .
Ag1 O2 2.498(4) .
Ag2 N7 2.196(4) .
Ag2 N5 2.223(4) .
Ag2 O2 2.447(3) .
Ag3 N8 2.175(4) 1_655
Ag3 N6 2.195(4) 1_554
Ag3 O6 2.536(4) .
Ag3 O5 2.585(4) .
Ag4 N2 2.194(4) 1_554
Ag4 N4 2.211(4) 1_655
Ag4 O5 2.412(4) .
N1 C17 1.319(6) .
N1 C21 1.326(7) .
N2 C25 1.335(7) .
N2 C24 1.342(7) .
N2 Ag4 2.194(4) 1_556
N3 C27 1.336(6) .
N3 C31 1.340(6) .
N4 C35 1.339(6) .
N4 C34 1.342(6) .
N4 Ag4 2.211(4) 1_455
N5 C37 1.338(7) .
N5 C41 1.344(7) .
N6 C45 1.320(7) .
N6 C44 1.339(7) .
N6 Ag3 2.195(4) 1_556
N7 C47 1.339(7) .
N7 C51 1.345(7) .
N8 C55 1.326(7) .
N8 C54 1.341(7) .
N8 Ag3 2.175(4) 1_455
O1 C8 1.255(6) .
O2 C8 1.258(6) .
O3 C7 1.258(7) .
O4 C7 1.237(7) .
O5 C16 1.261(6) .
O6 C16 1.252(6) .
O7 C15 1.245(6) .
O8 C15 1.258(6) .
O1W H1WB 0.7198 .
O1W H1WA 0.8501 .
O2W' H2WC 0.7198 .
O2W' H2WD 0.8510 .
O2W' H2WC 0.7198 .
O2W H2WA 0.8500 .
O2W H2WA 0.8500 .
O2W H2WB 0.8543 .
O3W H3WB 0.8480 .
O3W H3WA 0.8496 .
O4W H4WA 0.8502 .
O4W H4WB 0.8619 .
O5W H5WB 0.7502 .
O5W H5WA 0.7505 .
O6W' H6WD 0.8501 .
O6W' H6WC 0.7499 .
O6W H6WA 0.8755 .
O6W H6WB 0.9000 .
O7W H7WA 0.9865 .
O7W H7WB 0.9799 .
O8W H8WB 0.8508 .
O8W H8WA 0.8495 .
O9W H9WB 0.9017 .
O9W H9WA 0.7202 .
O10W H10B 0.8499 .
O10W H10A 0.8500 .
O10W H10B 0.8499 .
O14W H10A 1.2099 .
O14W H14A 0.7200 .
O14W H14B 0.7201 .
O11W H11B 0.7500 .
O11W H11A 0.7501 .
O15W H15B 0.8184 .
O15W H15A 0.9249 .
O12W H12A 0.8497 .
O12W H12B 0.8502 .
O13W H13A 0.8508 .
O13W H13B 0.8255 .
C1 C2 1.390(7) .
C1 C6 1.405(7) .
C1 C8 1.506(7) .
C2 C3 1.377(8) .
C2 H2 0.9300 .
C3 C4 1.355(9) .
C3 H3 0.9300 .
C4 C5 1.428(8) .
C4 H4 0.9300 .
C5 C6 1.391(7) .
C5 C7 1.489(8) .
C6 C9 1.511(6) .
C9 C10 1.409(6) .
C9 C14 1.415(6) .
C10 C11 1.391(7) .
C10 C16 1.512(7) .
C11 C12 1.367(7) .
C11 H11 0.9300 .
C12 C13 1.381(8) .
C12 H12 0.9300 .
C13 C14 1.381(7) .
C13 H13 0.9300 .
C14 C15 1.519(6) .
C17 C18 1.382(7) .
C17 H17 0.9300 .
C18 C19 1.379(7) .
C18 H18 0.9300 .
C19 C20 1.378(7) .
C19 C22 1.493(7) .
C20 C21 1.365(8) .
C20 H20 0.9300 .
C21 H21 0.9300 .
C22 C23 1.384(7) .
C22 C26 1.386(7) .
C23 C24 1.367(7) .
C23 H23 0.9300 .
C24 H24 0.9300 .
C25 C26 1.353(7) .
C25 H25 0.9300 .
C26 H26 0.9300 .
C27 C28 1.394(7) .
C27 H27 0.9300 .
C28 C29 1.391(7) .
C28 H28 0.9300 .
C29 C30 1.392(6) .
C29 C32 1.466(7) .
C30 C31 1.369(6) .
C30 H30 0.9300 .
C31 H31 0.9300 .
C32 C36 1.390(7) .
C32 C33 1.398(7) .
C33 C34 1.378(7) .
C33 H33 0.9300 .
C34 H34 0.9300 .
C35 C36 1.371(7) .
C35 H35 0.9300 .
C36 H36 0.9300 .
C37 C38 1.380(7) .
C37 H37 0.9300 .
C38 C39 1.390(7) .
C38 H38 0.9300 .
C39 C40 1.390(8) .
C39 C42 1.473(7) .
C40 C41 1.375(8) .
C40 H40 0.9300 .
C41 H41 0.9300 .
C42 C43 1.381(7) .
C42 C46 1.391(7) .
C43 C44 1.364(8) .
C43 H43 0.9300 .
C44 H44 0.9300 .
C45 C46 1.375(7) .
C45 H45 0.9300 .
C46 H46 0.9300 .
C47 C48 1.382(7) .
C47 H47 0.9300 .
C48 C49 1.377(7) .
C48 H48 0.9300 .
C49 C50 1.396(7) .
C49 C52 1.486(7) .
C50 C51 1.370(7) .
C50 H50 0.9300 .
C51 H51 0.9300 .
C52 C56 1.365(8) .
C52 C53 1.395(7) .
C53 C54 1.380(7) .
C53 H53 0.9300 .
C54 H54 0.9300 .
C55 C56 1.377(8) .
C55 H55 0.9300 .
C56 H56 0.9300 .

loop_
_geom_hbond_atom_site_label_D
_geom_hbond_atom_site_label_H
_geom_hbond_atom_site_label_A
_geom_hbond_distance_DH
_geom_hbond_distance_HA
_geom_hbond_distance_DA
_geom_hbond_angle_DHA
_geom_hbond_site_symmetry_A
O13W H13B O1 0.83 1.92 2.736(6) 172.8 1_565
O13W H13A O1 0.85 2.00 2.792(6) 154.1 2_766
O11W H11A O5W 0.75 1.96 2.651(16) 153.3 1_556
O14W H14B O7W 0.72 1.84 2.560(19) 177.9 .
O10W H10A O7W 0.85 2.34 3.19(2) 178.9 .
O10W H10B O4W 0.85 2.09 2.59(2) 116.9 2_666
O9W H9WA O1W 0.72 2.00 2.68(2) 157.0 .
O9W H9WB O8W 0.90 1.86 2.40(2) 116.4 .
O8W H8WA O3 0.85 2.14 2.909(8) 150.6 2_666
O8W H8WB O7 0.85 2.30 2.886(7) 126.0 2_666
O7W H7WB O9W 0.98 1.94 2.90(2) 165.2 .
O7W H7WA O8 0.99 1.83 2.725(7) 149.1 2_666
O6W H6WB O12W 0.90 2.02 2.71(2) 132.9 2_666
O6W H6WA O6 0.88 1.97 2.758(11) 149.7 .
O5W H5WA O12W 0.75 2.33 2.98(2) 144.1 1_554
O5W H5WB O4W 0.75 2.09 2.842(11) 178.0 .
O4W H4WB O3W 0.86 2.07 2.928(11) 179.6 .
O4W H4WA O8 0.85 1.83 2.683(8) 179.3 .
O3W H3WA O4 0.85 1.88 2.734(8) 179.7 .
O3W H3WB O11W 0.85 2.22 3.068(15) 179.2 1_554
O2W H2WB O3W 0.85 2.06 2.92(3) 179.8 .
O1W H1WA O6W 0.85 2.48 2.956(16) 116.1 2_656
O1W H1WB O13W 0.72 2.28 2.997(15) 178.5 2_666

loop_
_geom_torsion_atom_site_label_1
_geom_torsion_atom_site_label_2
_geom_torsion_atom_site_label_3
_geom_torsion_atom_site_label_4
_geom_torsion
_geom_torsion_site_symmetry_1
N3 Ag1 N1 C17 -10.5(6) .
O7 Ag1 N1 C17 120.9(4) .
O2 Ag1 N1 C17 -137.3(4) .
N3 Ag1 N1 C21 169.5(4) .
O7 Ag1 N1 C21 -59.2(5) .
O2 Ag1 N1 C21 42.6(5) .
N1 Ag1 N3 C27 28.3(6) .
O7 Ag1 N3 C27 -100.4(4) .
O2 Ag1 N3 C27 161.7(4) .
N1 Ag1 N3 C31 -158.2(4) .
O7 Ag1 N3 C31 73.1(4) .
O2 Ag1 N3 C31 -24.9(4) .
N7 Ag2 N5 C37 -34.0(6) .
O2 Ag2 N5 C37 122.4(4) .
N7 Ag2 N5 C41 144.5(4) .
O2 Ag2 N5 C41 -59.0(5) .
N5 Ag2 N7 C47 42.0(5) .
O2 Ag2 N7 C47 -111.7(4) .
N5 Ag2 N7 C51 -145.1(4) .
O2 Ag2 N7 C51 61.2(4) .
N7 Ag2 O2 C8 -131.4(4) .
N5 Ag2 O2 C8 63.7(4) .
N7 Ag2 O2 Ag1 96.54(16) .
N5 Ag2 O2 Ag1 -68.35(15) .
N1 Ag1 O2 C8 -43.9(4) .
N3 Ag1 O2 C8 161.5(4) .
O7 Ag1 O2 C8 55.4(4) .
N1 Ag1 O2 Ag2 86.93(15) .
N3 Ag1 O2 Ag2 -67.70(13) .
O7 Ag1 O2 Ag2 -173.80(11) .
N2 Ag4 O5 C16 -30.3(4) 1_554
N4 Ag4 O5 C16 178.9(4) 1_655
N2 Ag4 O5 Ag3 62.25(17) 1_554
N4 Ag4 O5 Ag3 -88.56(15) 1_655
N8 Ag3 O5 C16 -140.3(3) 1_655
N6 Ag3 O5 C16 56.2(3) 1_554
O6 Ag3 O5 C16 -10.2(3) .
N8 Ag3 O5 Ag4 94.23(16) 1_655
N6 Ag3 O5 Ag4 -69.27(18) 1_554
O6 Ag3 O5 Ag4 -135.6(2) .
N8 Ag3 O6 C16 69.1(4) 1_655
N6 Ag3 O6 C16 -115.0(3) 1_554
O5 Ag3 O6 C16 10.2(3) .
N1 Ag1 O7 C15 -168.8(4) .
N3 Ag1 O7 C15 -13.5(4) .
O2 Ag1 O7 C15 75.1(4) .
C6 C1 C2 C3 3.0(8) .
C8 C1 C2 C3 -175.3(5) .
C1 C2 C3 C4 -3.7(8) .
C2 C3 C4 C5 -0.2(9) .
C3 C4 C5 C6 4.7(8) .
C3 C4 C5 C7 -172.2(5) .
C4 C5 C6 C1 -5.4(7) .
C7 C5 C6 C1 171.3(5) .
C4 C5 C6 C9 174.5(4) .
C7 C5 C6 C9 -8.8(7) .
C2 C1 C6 C5 1.8(7) .
C8 C1 C6 C5 179.9(4) .
C2 C1 C6 C9 -178.1(4) .
C8 C1 C6 C9 0.0(7) .
C6 C5 C7 O4 -44.7(7) .
C4 C5 C7 O4 132.0(6) .
C6 C5 C7 O3 140.1(5) .
C4 C5 C7 O3 -43.2(7) .
Ag2 O2 C8 O1 26.2(7) .
Ag1 O2 C8 O1 140.9(4) .
Ag2 O2 C8 C1 -152.4(3) .
Ag1 O2 C8 C1 -37.8(5) .
C2 C1 C8 O1 -51.1(6) .
C6 C1 C8 O1 130.7(5) .
C2 C1 C8 O2 127.6(5) .
C6 C1 C8 O2 -50.5(6) .
C5 C6 C9 C10 115.8(5) .
C1 C6 C9 C10 -64.3(6) .
C5 C6 C9 C14 -63.0(6) .
C1 C6 C9 C14 116.9(5) .
C14 C9 C10 C11 -0.1(6) .
C6 C9 C10 C11 -178.9(4) .
C14 C9 C10 C16 174.7(4) .
C6 C9 C10 C16 -4.1(7) .
C9 C10 C11 C12 2.9(7) .
C16 C10 C11 C12 -172.3(4) .
C10 C11 C12 C13 -2.6(7) .
C11 C12 C13 C14 -0.5(8) .
C12 C13 C14 C9 3.2(7) .
C12 C13 C14 C15 -174.0(5) .
C10 C9 C14 C13 -2.9(6) .
C6 C9 C14 C13 176.0(4) .
C10 C9 C14 C15 174.2(4) .
C6 C9 C14 C15 -6.9(7) .
Ag1 O7 C15 O8 118.4(5) .
Ag1 O7 C15 C14 -58.5(5) .
C13 C14 C15 O7 144.6(5) .
C9 C14 C15 O7 -32.6(7) .
C13 C14 C15 O8 -32.7(7) .
C9 C14 C15 O8 150.2(5) .
Ag3 O6 C16 O5 -19.8(5) .
Ag3 O6 C16 C10 156.4(4) .
Ag4 O5 C16 O6 113.8(5) .
Ag3 O5 C16 O6 19.4(5) .
Ag4 O5 C16 C10 -62.4(5) .
Ag3 O5 C16 C10 -156.9(4) .
C11 C10 C16 O6 -39.8(6) .
C9 C10 C16 O6 145.3(5) .
C11 C10 C16 O5 136.6(5) .
C9 C10 C16 O5 -38.3(6) .
C21 N1 C17 C18 -0.3(8) .
Ag1 N1 C17 C18 179.6(4) .
N1 C17 C18 C19 -1.7(9) .
C17 C18 C19 C20 2.5(8) .
C17 C18 C19 C22 -177.7(5) .
C18 C19 C20 C21 -1.4(9) .
C22 C19 C20 C21 178.7(6) .
C17 N1 C21 C20 1.4(10) .
Ag1 N1 C21 C20 -178.5(6) .
C19 C20 C21 N1 -0.5(11) .
C20 C19 C22 C23 -167.0(6) .
C18 C19 C22 C23 13.2(8) .
C20 C19 C22 C26 12.8(8) .
C18 C19 C22 C26 -167.1(5) .
C26 C22 C23 C24 0.0(9) .
C19 C22 C23 C24 179.8(6) .
C25 N2 C24 C23 0.3(10) .
Ag4 N2 C24 C23 -171.5(6) 1_556
C22 C23 C24 N2 -0.9(11) .
C24 N2 C25 C26 1.3(9) .
Ag4 N2 C25 C26 172.7(4) 1_556
N2 C25 C26 C22 -2.2(9) .
C23 C22 C26 C25 1.4(8) .
C19 C22 C26 C25 -178.4(5) .
C31 N3 C27 C28 -1.3(8) .
Ag1 N3 C27 C28 172.3(4) .
N3 C27 C28 C29 -0.8(8) .
C27 C28 C29 C30 1.2(7) .
C27 C28 C29 C32 -179.4(5) .
C28 C29 C30 C31 0.5(7) .
C32 C29 C30 C31 -178.9(4) .
C27 N3 C31 C30 3.1(7) .
Ag1 N3 C31 C30 -170.6(4) .
C29 C30 C31 N3 -2.8(8) .
C28 C29 C32 C36 146.5(5) .
C30 C29 C32 C36 -34.1(7) .
C28 C29 C32 C33 -32.6(7) .
C30 C29 C32 C33 146.9(5) .
C36 C32 C33 C34 1.5(8) .
C29 C32 C33 C34 -179.4(5) .
C35 N4 C34 C33 3.1(8) .
Ag4 N4 C34 C33 -166.2(4) 1_455
C32 C33 C34 N4 -3.2(8) .
C34 N4 C35 C36 -1.6(8) .
Ag4 N4 C35 C36 166.2(4) 1_455
N4 C35 C36 C32 0.1(9) .
C33 C32 C36 C35 -0.1(8) .
C29 C32 C36 C35 -179.2(5) .
C41 N5 C37 C38 1.7(8) .
Ag2 N5 C37 C38 -179.7(4) .
N5 C37 C38 C39 -0.9(9) .
C37 C38 C39 C40 -1.4(8) .
C37 C38 C39 C42 178.2(5) .
C38 C39 C40 C41 2.9(9) .
C42 C39 C40 C41 -176.7(6) .
C37 N5 C41 C40 -0.2(9) .
Ag2 N5 C41 C40 -178.8(5) .
C39 C40 C41 N5 -2.2(10) .
C40 C39 C42 C43 -152.4(6) .
C38 C39 C42 C43 28.0(8) .
C40 C39 C42 C46 28.5(8) .
C38 C39 C42 C46 -151.1(6) .
C46 C42 C43 C44 -0.5(9) .
C39 C42 C43 C44 -179.6(6) .
C45 N6 C44 C43 1.7(9) .
Ag3 N6 C44 C43 -175.6(5) 1_556
C42 C43 C44 N6 -1.0(10) .
C44 N6 C45 C46 -1.0(9) .
Ag3 N6 C45 C46 176.2(5) 1_556
N6 C45 C46 C42 -0.3(10) .
C43 C42 C46 C45 1.1(9) .
C39 C42 C46 C45 -179.7(5) .
C51 N7 C47 C48 -1.1(7) .
Ag2 N7 C47 C48 172.1(4) .
N7 C47 C48 C49 0.4(8) .
C47 C48 C49 C50 1.1(7) .
C47 C48 C49 C52 -176.6(5) .
C48 C49 C50 C51 -1.8(8) .
C52 C49 C50 C51 176.0(5) .
C47 N7 C51 C50 0.4(8) .
Ag2 N7 C51 C50 -172.8(4) .
C49 C50 C51 N7 1.1(9) .
C48 C49 C52 C56 157.8(6) .
C50 C49 C52 C56 -19.8(8) .
C48 C49 C52 C53 -18.7(8) .
C50 C49 C52 C53 163.7(5) .
C56 C52 C53 C54 -2.6(8) .
C49 C52 C53 C54 174.2(5) .
C55 N8 C54 C53 0.5(9) .
Ag3 N8 C54 C53 -171.8(4) 1_455
C52 C53 C54 N8 1.6(8) .
C54 N8 C55 C56 -1.6(10) .
Ag3 N8 C55 C56 170.7(6) 1_455
C53 C52 C56 C55 1.6(9) .
C49 C52 C56 C55 -175.2(6) .
N8 C55 C56 C52 0.5(11) .
